data_7233599
loop_
_publ_author_name
'Chengmin Ji'
'Zhihua Sun'
'Shu-Quan Zhang'
'Tianliang Chen'
'Pan Zhou'
'Junhua Luo'

_publ_section_title
;
 N-Isopropylbenzylammonium tetrafluoroborate: an organic dielectric
 relaxor with a tunable transition between high and low dielectric states
;
_journal_name_full 'Journal of Materials Chemistry C'
_journal_page_first 567
_journal_page_last 572
_journal_paper_doi 10.1039/C3TC31378F
_journal_volume 2
_journal_year 2014
_chemical_formula_moiety 'C10 H18 N, B F4'
_chemical_formula_sum 'C10 H18 B F4 N'
_chemical_formula_weight 239.06
_chemical_name_common 'N-Isopropylbenzylammonium Tetrafluoroborate'
_space_group_IT_number 12
_space_group_name_Hall '-C 2y'
_space_group_name_H-M_alt 'C 1 2/m 1'
_symmetry_cell_setting monoclinic
_symmetry_space_group_name_H-M 'C 1 2/m 1'
_atom_sites_solution_hydrogens geom
_atom_sites_solution_primary direct
_atom_sites_solution_secondary difmap
_cell_angle_alpha 90.00
_cell_angle_beta 119.35(3)
_cell_angle_gamma 90.00
_cell_formula_units_Z 4
_cell_length_a 18.493(4)
_cell_length_b 7.7954(16)
_cell_length_c 10.016(2)
_cell_measurement_temperature 293(2)
_cell_volume 1258.6(6)
_computing_structure_refinement 'SHELXL-97 (Sheldrick, 1997)'
_computing_structure_solution 'SHELXS-97 (Sheldrick, 1990)'
_diffrn_ambient_temperature 293(2)
_diffrn_measured_fraction_theta_full 0.967
_diffrn_measured_fraction_theta_max 0.967
_diffrn_radiation_monochromator graphite
_diffrn_radiation_source 'fine-focus sealed tube'
_diffrn_radiation_type MoK\a
_diffrn_radiation_wavelength 0.71073
_diffrn_reflns_av_R_equivalents 0.0227
_diffrn_reflns_av_sigmaI/netI 0.0292
_diffrn_reflns_limit_h_max 24
_diffrn_reflns_limit_h_min -18
_diffrn_reflns_limit_k_max 10
_diffrn_reflns_limit_k_min -9
_diffrn_reflns_limit_l_max 12
_diffrn_reflns_limit_l_min -13
_diffrn_reflns_number 3693
_diffrn_reflns_theta_full 27.74
_diffrn_reflns_theta_max 27.74
_diffrn_reflns_theta_min 2.33
_exptl_absorpt_coefficient_mu 0.114
_exptl_absorpt_correction_type none
_exptl_crystal_density_diffrn 1.251
_exptl_crystal_density_method 'not measured'
_exptl_crystal_F_000 504
_exptl_crystal_size_max 0.30
_exptl_crystal_size_mid 0.20
_exptl_crystal_size_min 0.15
_refine_diff_density_max 0.364
_refine_diff_density_min -0.229
_refine_diff_density_rms 0.060
_refine_ls_extinction_method none
_refine_ls_goodness_of_fit_ref 1.064
_refine_ls_hydrogen_treatment mixed
_refine_ls_matrix_type full
_refine_ls_number_parameters 92
_refine_ls_number_reflns 1598
_refine_ls_number_restraints 9
_refine_ls_restrained_S_all 1.063
_refine_ls_R_factor_all 0.1423
_refine_ls_R_factor_gt 0.0939
_refine_ls_shift/su_max 0.000
_refine_ls_shift/su_mean 0.000
_refine_ls_structure_factor_coef Fsqd
_refine_ls_weighting_details 'calc w=1/[\s^2^(Fo^2^)+(0.1823P)^2^+1.3801P] where P=(Fo^2^+2Fc^2^)/3'
_refine_ls_weighting_scheme calc
_refine_ls_wR_factor_gt 0.3018
_refine_ls_wR_factor_ref 0.3572
_reflns_number_gt 819
_reflns_number_total 1547
_reflns_threshold_expression >2sigma(I)
_cod_data_source_file J-Mater-Chem-C-2014-2-567-2.cif
_cod_data_source_block N-IPBAT-293K
_cod_depositor_comments
;
The following automatic conversions were performed:

data item '_symmetry_cell_setting' value 'Monoclinic' was changed to
'monoclinic' in accordance with the built-in table derived from the
CIF Core dictionary named 'cif_core.dic' version 2.4.5 last updated
on 2014-11-21.

Automatic conversion script
Id: cif_fix_values 6909 2019-04-08 15:41:33Z antanas 
;
_cod_original_cell_volume 1258.6(4)
_cod_original_sg_symbol_H-M 'C 2/m'
_cod_database_code 7233599

loop_
_symmetry_equiv_pos_as_xyz
'x, y, z'
'-x, y, -z'
'x+1/2, y+1/2, z'
'-x+1/2, y+1/2, -z'
'-x, -y, -z'
'x, -y, z'
'-x+1/2, -y+1/2, -z'
'x+1/2, -y+1/2, z'

loop_
_atom_site_label
_atom_site_type_symbol
_atom_site_fract_x
_atom_site_fract_y
_atom_site_fract_z
_atom_site_U_iso_or_equiv
_atom_site_adp_type
_atom_site_occupancy
_atom_site_symmetry_multiplicity
_atom_site_calc_flag
_atom_site_refinement_flags
_atom_site_disorder_assembly
_atom_site_disorder_group
N1 N 0.2822(2) 0.0000 0.8616(3) 0.0514(9) Uani 1 2 d S . .
H1A H 0.2741 0.0950 0.9071 0.062 Uiso 0.50 1 calc PR . .
H1B H 0.2741 -0.0950 0.9071 0.062 Uiso 0.50 1 calc PR . .
C1 C 0.4295(3) 0.0000 1.0650(6) 0.093(2) Uani 1 2 d SD . .
C5 C 0.3698(3) 0.0000 0.8965(5) 0.0808(17) Uani 1 2 d S . .
H5A H 0.3799 0.1026 0.8498 0.097 Uiso 0.50 1 calc PR . .
H5B H 0.3799 -0.1026 0.8498 0.097 Uiso 0.50 1 calc PR . .
F2 F 0.2294(2) 0.1384(3) 1.0843(3) 0.1143(13) Uani 1 1 d . . .
C6 C 0.2173(3) 0.0000 0.6973(6) 0.093(2) Uani 1 2 d S . .
B1 B 0.2237(4) 0.0000 1.1609(7) 0.0709(16) Uani 1 2 d S . .
C8 C 0.1339(3) 0.0000 0.6858(7) 0.098(2) Uani 1 2 d S . .
H8A H 0.1340 -0.0788 0.7621 0.146 Uiso 0.50 1 calc PR . .
H8B H 0.0922 -0.0373 0.5830 0.146 Uiso 0.50 1 calc PR . .
H8C H 0.1206 0.1161 0.7046 0.146 Uiso 0.50 1 calc PR . .
F3 F 0.2853(4) 0.0000 1.3056(5) 0.168(2) Uani 1 2 d S . .
C2 C 0.4581(3) 0.1517(9) 1.1404(6) 0.158(3) Uani 1 1 d D . .
H2 H 0.4384 0.2569 1.0868 0.189 Uiso 1 1 calc R . .
C7 C 0.2312(5) 0.0791(13) 0.5903(8) 0.092(3) Uani 0.50 1 d P . .
F1 F 0.1558(4) 0.0000 1.1674(8) 0.186(3) Uani 1 2 d S . .
C4 C 0.5420(6) 0.0000 1.3678(10) 0.231(11) Uani 1 2 d SD . .
H4 H 0.5803 0.0000 1.4746 0.277 Uiso 1 2 calc SR . .
C3 C 0.5160(4) 0.1528(14) 1.2953(8) 0.249(8) Uani 1 1 d D . .
H3 H 0.5368 0.2577 1.3489 0.299 Uiso 1 1 calc R . .
H7C H 0.1868 0.0655 0.4978 0.299 Uiso 0.50 1 d PR . .
H7A H 0.2757 0.0319 0.5922 0.299 Uiso 0.50 1 d PR . .
H7B H 0.2398 0.1911 0.6125 0.299 Uiso 1 1 d R . .
H6A H 0.2111 -0.1081 0.6668 0.299 Uiso 1 1 d R . .

loop_
_atom_site_aniso_label
_atom_site_aniso_U_11
_atom_site_aniso_U_22
_atom_site_aniso_U_33
_atom_site_aniso_U_23
_atom_site_aniso_U_13
_atom_site_aniso_U_12
N1 0.055(2) 0.058(2) 0.0395(18) 0.000 0.0213(15) 0.000
C1 0.047(3) 0.180(7) 0.055(3) 0.000 0.028(2) 0.000
C5 0.055(3) 0.138(5) 0.052(3) 0.000 0.029(2) 0.000
F2 0.195(3) 0.0610(15) 0.116(2) 0.0096(12) 0.098(2) 0.0030(14)
C6 0.064(3) 0.160(6) 0.042(3) 0.000 0.015(2) 0.000
B1 0.107(5) 0.055(3) 0.062(3) 0.000 0.050(3) 0.000
C8 0.056(3) 0.153(6) 0.063(3) 0.000 0.014(2) 0.000
F3 0.207(6) 0.173(5) 0.074(3) 0.000 0.030(3) 0.000
C2 0.075(3) 0.253(8) 0.102(4) -0.083(5) 0.010(3) 0.041(4)
C7 0.094(5) 0.129(7) 0.047(4) 0.012(4) 0.029(4) -0.002(4)
F1 0.188(6) 0.210(7) 0.245(7) 0.000 0.172(6) 0.000
C4 0.066(5) 0.57(3) 0.062(5) 0.000 0.037(4) 0.000
C3 0.087(4) 0.49(2) 0.124(6) -0.156(9) 0.014(4) 0.057(7)

loop_
_atom_type_symbol
_atom_type_description
_atom_type_scat_dispersion_real
_atom_type_scat_dispersion_imag
_atom_type_scat_source
C C 0.0033 0.0016 'International Tables Vol C Tables 4.2.6.8 and 6.1.1.4'
H H 0.0000 0.0000 'International Tables Vol C Tables 4.2.6.8 and 6.1.1.4'
N N 0.0061 0.0033 'International Tables Vol C Tables 4.2.6.8 and 6.1.1.4'
F F 0.0171 0.0103 'International Tables Vol C Tables 4.2.6.8 and 6.1.1.4'
B B 0.0013 0.0007 'International Tables Vol C Tables 4.2.6.8 and 6.1.1.4'

loop_
_geom_angle_atom_site_label_1
_geom_angle_atom_site_label_2
_geom_angle_atom_site_label_3
_geom_angle
_geom_angle_site_symmetry_1
_geom_angle_site_symmetry_3
C5 N1 C6 117.3(4) . .
C5 N1 H1A 108.0 . .
C6 N1 H1A 108.0 . .
C5 N1 H1B 108.0 . .
C6 N1 H1B 108.0 . .
H1A N1 H1B 107.2 . .
C2 C1 C2 120.4(7) . 6
C2 C1 C5 119.8(3) . .
C2 C1 C5 119.8(3) 6 .
N1 C5 C1 112.6(4) . .
N1 C5 H5A 109.1 . .
C1 C5 H5A 109.1 . .
N1 C5 H5B 109.1 . .
C1 C5 H5B 109.1 . .
H5A C5 H5B 107.8 . .
C7 C6 C7 53.7(9) 6 .
C7 C6 N1 120.5(5) 6 .
C7 C6 N1 120.5(5) . .
C7 C6 C8 121.7(5) 6 .
C7 C6 C8 121.7(5) . .
N1 C6 C8 109.3(4) . .
C7 C6 H6A 48.7 6 .
C7 C6 H6A 101.6 . .
N1 C6 H6A 106.3 . .
C8 C6 H6A 91.1 . .
F1 B1 F3 106.2(6) . .
F1 B1 F2 112.1(4) . 6
F3 B1 F2 110.6(4) . 6
F1 B1 F2 112.1(4) . .
F3 B1 F2 110.6(4) . .
F2 B1 F2 105.3(4) 6 .
C6 C8 H8A 109.5 . .
C6 C8 H8B 109.5 . .
H8A C8 H8B 109.5 . .
C6 C8 H8C 109.5 . .
H8A C8 H8C 109.5 . .
H8B C8 H8C 109.5 . .
C1 C2 C3 120.2(7) . .
C1 C2 H2 119.9 . .
C3 C2 H2 119.9 . .
C7 C7 C6 63.2(4) 6 .
C7 C7 H7C 83.2 6 .
C6 C7 H7C 109.2 . .
C7 C7 H7A 65.7 6 .
C6 C7 H7A 108.8 . .
H7C C7 H7A 110.0 . .
C7 C7 H7B 167.0 6 .
C6 C7 H7B 108.9 . .
H7C C7 H7B 109.6 . .
H7A C7 H7B 110.3 . .
C3 C4 C3 123.1(9) 6 .
C3 C4 H4 118.4 6 .
C3 C4 H4 118.4 . .
C4 C3 C2 118.1(8) . .
C4 C3 H3 121.0 . .
C2 C3 H3 121.0 . .

loop_
_geom_bond_atom_site_label_1
_geom_bond_atom_site_label_2
_geom_bond_distance
_geom_bond_site_symmetry_2
N1 C5 1.479(6) .
N1 C6 1.487(6) .
N1 H1A 0.9200 .
N1 H1B 0.9200 .
C1 C2 1.363(6) .
C1 C2 1.363(6) 6
C1 C5 1.497(7) .
C5 H5A 0.9900 .
C5 H5B 0.9900 .
F2 B1 1.358(4) .
C6 C7 1.366(9) 6
C6 C7 1.366(9) .
C6 C8 1.489(8) .
C6 H6A 0.8842 .
B1 F1 1.289(8) .
B1 F3 1.334(8) .
B1 F2 1.358(4) 6
C8 H8A 0.9800 .
C8 H8B 0.9800 .
C8 H8C 0.9800 .
C2 C3 1.387(7) .
C2 H2 0.9500 .
C7 C7 1.23(2) 6
C7 H7C 0.8932 .
C7 H7A 0.8925 .
C7 H7B 0.8961 .
C4 C3 1.355(10) 6
C4 C3 1.355(10) .
C4 H4 0.9500 .
C3 H3 0.9500 .

loop_
_geom_torsion_atom_site_label_1
_geom_torsion_atom_site_label_2
_geom_torsion_atom_site_label_3
_geom_torsion_atom_site_label_4
_geom_torsion
_geom_torsion_site_symmetry_1
_geom_torsion_site_symmetry_2
_geom_torsion_site_symmetry_3
_geom_torsion_site_symmetry_4
C6 N1 C5 C1 180.000(2) . . . .
C2 C1 C5 N1 -91.7(4) . . . .
C2 C1 C5 N1 91.7(4) 6 . . .
C5 N1 C6 C7 31.6(6) . . . 6
C5 N1 C6 C7 -31.6(5) . . . .
C5 N1 C6 C8 180.000(2) . . . .
C2 C1 C2 C3 -0.8(10) 6 . . .
C5 C1 C2 C3 -177.4(5) . . . .
N1 C6 C7 C7 107.4(5) . . . 6
C8 C6 C7 C7 -108.2(4) . . . 6
C3 C4 C3 C2 2.0(15) 6 . . .
C1 C2 C3 C4 -0.6(10) . . . .
